data_7157549
loop_
_publ_author_name
'Bou-Petit, Elisabeth'
'Plans, Arnau'
'Rodr\'iguez-Picazo, Nieves'
'Torres-Coll, Antoni'
'Puigjaner, Cristina'
'Font-Bardia, Merc\`e'
'Teixid\'o, Jordi'
'Ramon Y Cajal, Santiago'
'Estrada-Tejedor, Roger'
'Borrell, Jos\'e I'

_publ_section_title
;
 C4-C5 fused pyrazol-3-amines: when the degree of unsaturation and
 electronic characteristics of the fused ring controls regioselectivity in
 Ullmann and acylation reactions.
;
_journal_issue 27
_journal_name_full 'Organic &amp; biomolecular chemistry'
_journal_page_first 5145
_journal_page_last 5156
_journal_paper_doi 10.1039/d0ob00796j
_journal_volume 18
_journal_year 2020
_chemical_formula_moiety 'C14 H16 N4 O3'
_chemical_formula_sum 'C14 H16 N4 O3'
_chemical_formula_weight 288.31
_space_group_crystal_system monoclinic
_space_group_IT_number 14
_space_group_name_Hall '-P 2ybc'
_space_group_name_H-M_alt 'P 1 21/c 1'
_atom_sites_solution_hydrogens mixed
_audit_creation_method SHELXL-2018/3
_audit_update_record
;
2020-03-11 deposited with the CCDC.	2020-06-17 downloaded from the CCDC.
;
_cell_angle_alpha 90
_cell_angle_beta 108.456(2)
_cell_angle_gamma 90
_cell_formula_units_Z 4
_cell_length_a 10.0257(7)
_cell_length_b 13.4533(8)
_cell_length_c 10.8045(7)
_cell_measurement_reflns_used 9947
_cell_measurement_temperature 100(2)
_cell_measurement_theta_max 34.26
_cell_measurement_theta_min 2.50
_cell_volume 1382.34(16)
_computing_cell_refinement 'Bruker SAINT'
_computing_data_collection 'Bruker APEX3'
_computing_data_reduction 'Bruker SAINT'
_computing_molecular_graphics 'Bruker SHELXTL'
_computing_publication_material 'Bruker SHELXTL'
_computing_structure_refinement 'SHELXL-2018/3 (Sheldrick, 2018)'
_computing_structure_solution 'SHELXT 2014/5 (Sheldrick, 2014)'
_diffrn_ambient_temperature 100(2)
_diffrn_measured_fraction_theta_full 0.998
_diffrn_measured_fraction_theta_max 0.997
_diffrn_measurement_device_type 'D8 Venture'
_diffrn_measurement_method '\f and \w scans'
_diffrn_radiation_type MoK\a
_diffrn_radiation_wavelength 0.71073
_diffrn_reflns_av_R_equivalents 0.0644
_diffrn_reflns_av_unetI/netI 0.0513
_diffrn_reflns_Laue_measured_fraction_full 0.998
_diffrn_reflns_Laue_measured_fraction_max 0.997
_diffrn_reflns_limit_h_max 15
_diffrn_reflns_limit_h_min -15
_diffrn_reflns_limit_k_max 20
_diffrn_reflns_limit_k_min -21
_diffrn_reflns_limit_l_max 17
_diffrn_reflns_limit_l_min -13
_diffrn_reflns_number 30489
_diffrn_reflns_point_group_measured_fraction_full 0.998
_diffrn_reflns_point_group_measured_fraction_max 0.997
_diffrn_reflns_theta_full 25.242
_diffrn_reflns_theta_max 34.350
_diffrn_reflns_theta_min 2.498
_diffrn_source microfocus
_exptl_absorpt_coefficient_mu 0.100
_exptl_absorpt_correction_T_max 0.7468
_exptl_absorpt_correction_T_min 0.5755
_exptl_absorpt_correction_type multi-scan
_exptl_absorpt_process_details sadabs
_exptl_crystal_colour colourless
_exptl_crystal_density_diffrn 1.385
_exptl_crystal_description prism
_exptl_crystal_F_000 608
_exptl_crystal_size_max 0.395
_exptl_crystal_size_mid 0.175
_exptl_crystal_size_min 0.122
_refine_diff_density_max 0.528
_refine_diff_density_min -0.537
_refine_diff_density_rms 0.071
_refine_ls_extinction_method none
_refine_ls_goodness_of_fit_ref 1.034
_refine_ls_hydrogen_treatment mixed
_refine_ls_matrix_type full
_refine_ls_number_parameters 199
_refine_ls_number_reflns 5780
_refine_ls_number_restraints 0
_refine_ls_restrained_S_all 1.034
_refine_ls_R_factor_all 0.0862
_refine_ls_R_factor_gt 0.0532
_refine_ls_shift/su_max 0.000
_refine_ls_shift/su_mean 0.000
_refine_ls_structure_factor_coef Fsqd
_refine_ls_weighting_details 'w=1/[\s^2^(Fo^2^)+(0.0681P)^2^+0.8033P] where P=(Fo^2^+2Fc^2^)/3'
_refine_ls_weighting_scheme calc
_refine_ls_wR_factor_gt 0.1301
_refine_ls_wR_factor_ref 0.1615
_reflns_Friedel_coverage 0.000
_reflns_number_gt 4178
_reflns_number_total 5780
_reflns_threshold_expression 'I > 2\s(I)'
_cod_data_source_file d0ob00796j5.cif
_cod_data_source_block 028XB107_0m_a
_cod_depositor_comments 'Adding full bibliography for 7157548--7157549.cif.'
_cod_original_sg_symbol_H-M 'P 21/c'
_cod_database_code 7157549
_shelx_shelxl_version_number 2018/3
_shelx_space_group_comment
;
The symmetry employed for this shelxl refinement is uniquely defined
by the following loop, which should always be used as a source of
symmetry information in preference to the above space-group names.
They are only intended as comments.
;

loop_
_space_group_symop_operation_xyz
'x, y, z'
'-x, y+1/2, -z+1/2'
'-x, -y, -z'
'x, -y-1/2, z-1/2'

loop_
_atom_site_label
_atom_site_type_symbol
_atom_site_fract_x
_atom_site_fract_y
_atom_site_fract_z
_atom_site_U_iso_or_equiv
_atom_site_adp_type
_atom_site_occupancy
_atom_site_site_symmetry_order
_atom_site_calc_flag
_atom_site_refinement_flags_posn
_atom_site_refinement_flags_adp
_atom_site_refinement_flags_occupancy
_atom_site_disorder_assembly
_atom_site_disorder_group
O1 O 0.55802(11) 0.44090(7) 0.38311(11) 0.0262(2) Uani 1 1 d . . . . .
O2 O 0.02284(12) 0.10484(7) 0.59011(11) 0.0261(2) Uani 1 1 d . . . . .
N1 N 0.39708(11) 0.38201(8) 0.47029(11) 0.0190(2) Uani 1 1 d . . . . .
H1 H 0.399271 0.437681 0.513646 0.023 Uiso 1 1 calc R U . . .
N2 N 0.21298(11) 0.31600(7) 0.54143(11) 0.01664(19) Uani 1 1 d . . . . .
N3 N 0.18981(13) 0.05716(8) 0.44729(12) 0.0221(2) Uani 1 1 d . . . . .
H3A H 0.235838 0.019939 0.407478 0.027 Uiso 1 1 calc R U . . .
H3B H 0.123063 0.030914 0.473653 0.027 Uiso 1 1 calc R U . . .
N4 N 0.15599(11) 0.21947(7) 0.53227(11) 0.01618(19) Uani 1 1 d . . . . .
C1 C 0.47944(13) 0.37246(9) 0.39219(13) 0.0188(2) Uani 1 1 d . . . . .
C2 C 0.46683(14) 0.27833(9) 0.31306(13) 0.0197(2) Uani 1 1 d . . . . .
H2A H 0.555512 0.268404 0.292733 0.024 Uiso 1 1 calc R U . . .
H2AB H 0.390548 0.287191 0.229283 0.024 Uiso 1 1 calc R U . . .
C3 C 0.43641(13) 0.18392(9) 0.38005(13) 0.0195(2) Uani 1 1 d . . . . .
H3 H 0.403192 0.130118 0.313522 0.023 Uiso 1 1 calc R U . . .
C4 C 0.32107(12) 0.20982(9) 0.43494(13) 0.0172(2) Uani 1 1 d . . . . .
C5 C 0.30956(12) 0.30514(9) 0.48257(12) 0.0160(2) Uani 1 1 d . . . . .
C6 C 0.22150(12) 0.15422(9) 0.46784(12) 0.0169(2) Uani 1 1 d . . . . .
C7 C 0.05118(13) 0.19272(9) 0.58559(13) 0.0177(2) Uani 1 1 d . . . . .
C8 C -0.02425(13) 0.27015(9) 0.63628(12) 0.0177(2) Uani 1 1 d . . . . .
C9 C -0.07841(13) 0.23847(10) 0.73428(13) 0.0214(2) Uani 1 1 d . . . . .
H9 H -0.061788 0.172479 0.766812 0.026 Uiso 1 1 calc R U . . .
C10 C -0.15644(14) 0.30347(11) 0.78397(14) 0.0245(3) Uani 1 1 d . . . . .
H10 H -0.192418 0.282018 0.850958 0.029 Uiso 1 1 calc R U . . .
C11 C -0.18197(15) 0.39995(12) 0.73579(15) 0.0266(3) Uani 1 1 d . . . . .
H11 H -0.233879 0.444681 0.770950 0.032 Uiso 1 1 calc R U . . .
C12 C -0.13151(15) 0.43078(11) 0.63625(16) 0.0255(3) Uani 1 1 d . . . . .
H12 H -0.150524 0.496301 0.602461 0.031 Uiso 1 1 calc R U . . .
C13 C -0.05313(13) 0.36621(10) 0.58559(14) 0.0207(2) Uani 1 1 d . . . . .
H13 H -0.019517 0.387394 0.516982 0.025 Uiso 1 1 calc R U . . .
C14 C 0.56798(16) 0.14827(12) 0.48775(17) 0.0288(3) Uani 1 1 d . . . . .
H14A H 0.638441 0.125710 0.448518 0.043 Uiso 1 1 calc R U . . .
H14B H 0.542895 0.093170 0.535448 0.043 Uiso 1 1 calc R U . . .
H14C H 0.606664 0.203144 0.548088 0.043 Uiso 1 1 calc R U . . .
O1W O 0.78597(12) 0.49206(8) 0.30086(11) 0.0263(2) Uani 1 1 d . . . . .
H1WA H 0.706(3) 0.463(2) 0.322(3) 0.071(9) Uiso 1 1 d . . . . .
H1WB H 0.797(3) 0.552(2) 0.347(3) 0.062(8) Uiso 1 1 d . . . . .

loop_
_atom_site_aniso_label
_atom_site_aniso_U_11
_atom_site_aniso_U_22
_atom_site_aniso_U_33
_atom_site_aniso_U_23
_atom_site_aniso_U_13
_atom_site_aniso_U_12
O1 0.0280(5) 0.0225(4) 0.0362(6) -0.0071(4) 0.0213(4) -0.0104(4)
O2 0.0328(5) 0.0167(4) 0.0368(6) -0.0002(4) 0.0225(5) -0.0043(4)
N1 0.0194(5) 0.0156(4) 0.0267(5) -0.0036(4) 0.0138(4) -0.0045(3)
N2 0.0166(4) 0.0129(4) 0.0237(5) -0.0012(3) 0.0110(4) -0.0024(3)
N3 0.0251(5) 0.0146(4) 0.0323(6) -0.0036(4) 0.0171(5) -0.0035(4)
N4 0.0162(4) 0.0133(4) 0.0221(5) -0.0007(3) 0.0104(4) -0.0011(3)
C1 0.0182(5) 0.0185(5) 0.0229(6) -0.0021(4) 0.0108(4) -0.0032(4)
C2 0.0209(5) 0.0187(5) 0.0232(6) -0.0036(4) 0.0121(5) -0.0033(4)
C3 0.0197(5) 0.0171(5) 0.0258(6) -0.0032(4) 0.0134(5) -0.0014(4)
C4 0.0165(5) 0.0147(5) 0.0229(6) -0.0016(4) 0.0100(4) -0.0008(4)
C5 0.0142(4) 0.0148(5) 0.0211(5) -0.0002(4) 0.0085(4) -0.0018(4)
C6 0.0166(5) 0.0145(5) 0.0215(6) -0.0003(4) 0.0090(4) -0.0003(4)
C7 0.0173(5) 0.0169(5) 0.0215(6) 0.0005(4) 0.0099(4) -0.0013(4)
C8 0.0157(5) 0.0188(5) 0.0207(5) -0.0005(4) 0.0088(4) -0.0009(4)
C9 0.0183(5) 0.0255(6) 0.0231(6) 0.0010(5) 0.0102(5) -0.0008(4)
C10 0.0201(5) 0.0342(7) 0.0229(6) -0.0018(5) 0.0121(5) -0.0009(5)
C11 0.0212(6) 0.0317(7) 0.0300(7) -0.0051(5) 0.0125(5) 0.0030(5)
C12 0.0229(6) 0.0230(6) 0.0334(7) -0.0001(5) 0.0131(5) 0.0036(5)
C13 0.0181(5) 0.0203(5) 0.0265(6) 0.0009(4) 0.0110(5) 0.0006(4)
C14 0.0226(6) 0.0289(7) 0.0385(8) 0.0057(6) 0.0148(6) 0.0068(5)
O1W 0.0291(5) 0.0241(5) 0.0322(6) 0.0013(4) 0.0187(4) -0.0008(4)

loop_
_atom_type_symbol
_atom_type_description
_atom_type_scat_dispersion_real
_atom_type_scat_dispersion_imag
_atom_type_scat_source
C C 0.0033 0.0016 'International Tables Vol C Tables 4.2.6.8 and 6.1.1.4'
H H 0.0000 0.0000 'International Tables Vol C Tables 4.2.6.8 and 6.1.1.4'
N N 0.0061 0.0033 'International Tables Vol C Tables 4.2.6.8 and 6.1.1.4'
O O 0.0106 0.0060 'International Tables Vol C Tables 4.2.6.8 and 6.1.1.4'

loop_
_geom_angle_atom_site_label_1
_geom_angle_atom_site_label_2
_geom_angle_atom_site_label_3
_geom_angle
_geom_angle_site_symmetry_1
_geom_angle_site_symmetry_3
_geom_angle_publ_flag
C1 N1 C5 120.97(10) . . ?
C1 N1 H1 119.5 . . ?
C5 N1 H1 119.5 . . ?
C5 N2 N4 101.92(9) . . ?
C6 N3 H3A 120.0 . . ?
C6 N3 H3B 120.0 . . ?
H3A N3 H3B 120.0 . . ?
C7 N4 C6 125.04(10) . . ?
C7 N4 N2 123.35(10) . . ?
C6 N4 N2 111.56(9) . . ?
O1 C1 N1 120.42(12) . . ?
O1 C1 C2 121.39(11) . . ?
N1 C1 C2 118.14(10) . . ?
C1 C2 C3 114.77(11) . . ?
C1 C2 H2A 108.6 . . ?
C3 C2 H2A 108.6 . . ?
C1 C2 H2AB 108.6 . . ?
C3 C2 H2AB 108.6 . . ?
H2A C2 H2AB 107.6 . . ?
C4 C3 C14 111.02(11) . . ?
C4 C3 C2 106.68(10) . . ?
C14 C3 C2 111.34(11) . . ?
C4 C3 H3 109.3 . . ?
C14 C3 H3 109.3 . . ?
C2 C3 H3 109.3 . . ?
C6 C4 C5 104.54(10) . . ?
C6 C4 C3 133.43(11) . . ?
C5 C4 C3 121.48(10) . . ?
N2 C5 N1 122.94(11) . . ?
N2 C5 C4 115.81(10) . . ?
N1 C5 C4 121.24(10) . . ?
N3 C6 C4 129.44(11) . . ?
N3 C6 N4 124.39(11) . . ?
C4 C6 N4 106.17(10) . . ?
O2 C7 N4 118.77(11) . . ?
O2 C7 C8 120.73(11) . . ?
N4 C7 C8 120.50(10) . . ?
C13 C8 C9 119.72(12) . . ?
C13 C8 C7 124.66(11) . . ?
C9 C8 C7 115.38(11) . . ?
C10 C9 C8 120.07(13) . . ?
C10 C9 H9 120.0 . . ?
C8 C9 H9 120.0 . . ?
C9 C10 C11 120.12(13) . . ?
C9 C10 H10 119.9 . . ?
C11 C10 H10 119.9 . . ?
C12 C11 C10 119.95(13) . . ?
C12 C11 H11 120.0 . . ?
C10 C11 H11 120.0 . . ?
C11 C12 C13 120.44(13) . . ?
C11 C12 H12 119.8 . . ?
C13 C12 H12 119.8 . . ?
C12 C13 C8 119.66(12) . . ?
C12 C13 H13 120.2 . . ?
C8 C13 H13 120.2 . . ?
C3 C14 H14A 109.5 . . ?
C3 C14 H14B 109.5 . . ?
H14A C14 H14B 109.5 . . ?
C3 C14 H14C 109.5 . . ?
H14A C14 H14C 109.5 . . ?
H14B C14 H14C 109.5 . . ?
H1WA O1W H1WB 101(2) . . ?

loop_
_geom_bond_atom_site_label_1
_geom_bond_atom_site_label_2
_geom_bond_distance
_geom_bond_site_symmetry_2
_geom_bond_publ_flag
O1 C1 1.2357(15) . ?
O2 C7 1.2206(15) . ?
N1 C1 1.3606(16) . ?
N1 C5 1.3895(15) . ?
N1 H1 0.8800 . ?
N2 C5 1.3241(15) . ?
N2 N4 1.4096(14) . ?
N3 C6 1.3456(16) . ?
N3 H3A 0.8800 . ?
N3 H3B 0.8800 . ?
N4 C7 1.3960(15) . ?
N4 C6 1.4057(15) . ?
C1 C2 1.5108(18) . ?
C2 C3 1.5394(18) . ?
C2 H2A 0.9900 . ?
C2 H2AB 0.9900 . ?
C3 C4 1.4982(17) . ?
C3 C14 1.534(2) . ?
C3 H3 1.0000 . ?
C4 C6 1.3809(16) . ?
C4 C5 1.4002(16) . ?
C7 C8 1.4897(17) . ?
C8 C13 1.3977(18) . ?
C8 C9 1.4005(18) . ?
C9 C10 1.3896(19) . ?
C9 H9 0.9500 . ?
C10 C11 1.392(2) . ?
C10 H10 0.9500 . ?
C11 C12 1.389(2) . ?
C11 H11 0.9500 . ?
C12 C13 1.3943(19) . ?
C12 H12 0.9500 . ?
C13 H13 0.9500 . ?
C14 H14A 0.9800 . ?
C14 H14B 0.9800 . ?
C14 H14C 0.9800 . ?
O1W H1WA 0.98(3) . ?
O1W H1WB 0.94(3) . ?
